data_7049523
loop_
_publ_author_name
'Al-Jibori, Subhi A'
'Ali, Samer Hussein'
'Al-Janabi, Ahmed S'
'Wagner, Christoph'
'Hogarth, Graeme'

_publ_section_title
;
 Phosphine-promoted ring-opening of benzisothiazolinate ligands at a
 nickel(ii) centre: a convenient synthesis of Ni(ii)-thiolate complexes.
;
_journal_issue 17
_journal_name_full 'Dalton transactions (Cambridge, England : 2003)'
_journal_page_first 5520
_journal_page_last 5522
_journal_paper_doi 10.1039/c9dt00953a
_journal_volume 48
_journal_year 2019
_chemical_formula_moiety 'C34 H31 N Ni O P2 S, 4(H2 O)'
_chemical_formula_sum 'C34 H39 N Ni O5 P2 S'
_chemical_formula_weight 694.37
_space_group_crystal_system monoclinic
_space_group_IT_number 14
_space_group_name_Hall '-P 2yn'
_space_group_name_H-M_alt 'P 1 21/n 1'
_symmetry_space_group_name_Hall '-P 2yn'
_symmetry_space_group_name_H-M 'P 1 21/n 1'
_atom_sites_solution_hydrogens mixed
_audit_creation_date 2019-03-01
_audit_creation_method
;
Olex2 1.2
(compiled 2018.05.29 svn.r3508 for OlexSys, GUI svn.r5506)
;
_audit_update_record
;
2019-03-04 deposited with the CCDC.    2019-03-28 downloaded from the CCDC.
;
_cell_angle_alpha 90
_cell_angle_beta 104.392(3)
_cell_angle_gamma 90
_cell_formula_units_Z 4
_cell_length_a 15.5162(7)
_cell_length_b 13.4129(6)
_cell_length_c 16.3229(6)
_cell_measurement_reflns_used 14264
_cell_measurement_temperature 200
_cell_measurement_theta_max 27.17
_cell_measurement_theta_min 1.99
_cell_volume 3290.5(2)
_computing_cell_refinement 'X-Area Recipe 1.33.0.0 (STOE, 2015)'
_computing_data_collection 'X-Area WinXpose 2.0.22.0 (STOE, 2016)'
_computing_data_reduction 'STOE X-Area'
_computing_molecular_graphics 'Olex2 (Dolomanov et al., 2009)'
_computing_publication_material 'Olex2 (Dolomanov et al., 2009)'
_computing_structure_refinement 'ShelXL (Sheldrick, 2015)'
_computing_structure_solution 'ShelXT (Sheldrick, 2015)'
_diffrn_ambient_temperature 200.0
_diffrn_detector_area_resol_mean 6.67
_diffrn_detector_type 'STOE Imaging Plate'
_diffrn_measured_fraction_theta_full 0.997
_diffrn_measured_fraction_theta_max 0.982
_diffrn_measurement_device '2-circle diffractometer'
_diffrn_measurement_device_type 'STOE IPDS 2T'
_diffrn_measurement_method 'rotation method, \w scans'
_diffrn_radiation_type MoK\a
_diffrn_radiation_wavelength 0.71073
_diffrn_reflns_av_R_equivalents 0.1023
_diffrn_reflns_av_unetI/netI 0.0782
_diffrn_reflns_Laue_measured_fraction_full 0.997
_diffrn_reflns_Laue_measured_fraction_max 0.982
_diffrn_reflns_limit_h_max 19
_diffrn_reflns_limit_h_min -17
_diffrn_reflns_limit_k_max 16
_diffrn_reflns_limit_k_min -16
_diffrn_reflns_limit_l_max 20
_diffrn_reflns_limit_l_min -20
_diffrn_reflns_number 19782
_diffrn_reflns_point_group_measured_fraction_full 0.997
_diffrn_reflns_point_group_measured_fraction_max 0.982
_diffrn_reflns_theta_full 25.242
_diffrn_reflns_theta_max 26.857
_diffrn_reflns_theta_min 1.991
_exptl_absorpt_coefficient_mu 0.793
_exptl_absorpt_correction_T_max 0.7884
_exptl_absorpt_correction_T_min 0.6872
_exptl_absorpt_correction_type integration
_exptl_absorpt_process_details '(IPDS Software; Stoe & Cie, 1999)'
_exptl_crystal_colour 'clear orange'
_exptl_crystal_colour_lustre clear
_exptl_crystal_colour_primary orange
_exptl_crystal_density_diffrn 1.402
_exptl_crystal_density_method 'not measured'
_exptl_crystal_description block
_exptl_crystal_F_000 1456
_exptl_crystal_size_max 0.455
_exptl_crystal_size_mid 0.452
_exptl_crystal_size_min 0.371
_refine_diff_density_max 1.066
_refine_diff_density_min -0.679
_refine_diff_density_rms 0.087
_refine_ls_extinction_method none
_refine_ls_goodness_of_fit_ref 0.959
_refine_ls_hydrogen_treatment constr
_refine_ls_matrix_type full
_refine_ls_number_parameters 403
_refine_ls_number_reflns 6939
_refine_ls_number_restraints 0
_refine_ls_restrained_S_all 0.959
_refine_ls_R_factor_all 0.0724
_refine_ls_R_factor_gt 0.0554
_refine_ls_shift/su_max 0.000
_refine_ls_shift/su_mean 0.000
_refine_ls_structure_factor_coef Fsqd
_refine_ls_weighting_details 'w=1/[\s^2^(Fo^2^)+(0.1041P)^2^] where P=(Fo^2^+2Fc^2^)/3'
_refine_ls_weighting_scheme calc
_refine_ls_wR_factor_gt 0.1507
_refine_ls_wR_factor_ref 0.1587
_reflns_Friedel_coverage 0.000
_reflns_number_gt 4948
_reflns_number_total 6939
_reflns_threshold_expression 'I > 2\s(I)'
_cod_data_source_file c9dt00953a2.cif
_cod_data_source_block i2t1674
_cod_depositor_comments 'Adding full bibliography for 7049523--7049525.cif.'
_cod_database_code 7049523
_shelx_shelxl_version_number 2014/7
_shelx_space_group_comment
;
The symmetry employed for this shelxl refinement is uniquely defined
by the following loop, which should always be used as a source of
symmetry information in preference to the above space-group names.
They are only intended as comments.
;
_shelx_estimated_absorpt_t_max 0.758
_shelx_estimated_absorpt_t_min 0.714
_olex2_refinement_description
;
1. Fixed Uiso
 At 1.2 times of:
  All C(H) groups, All C(H,H) groups, All N(H) groups
 At 1.5 times of:
  All O(H,H) groups
2.a Riding coordinates:
 O2(H2A,H2B), O3(H3A,H3B)
2.b Free rotating group:
 O4(H4A,H4B), O5(H5A,H5B)
2.c Secondary CH2 refined with riding coordinates:
 C20(H20A,H20B), C21(H21A,H21B), C22(H22A,H22B)
2.d Aromatic/amide H refined with riding coordinates:
 C4(H4), C5(H5), C6(H6), C7(H7), C9(H9), C10(H10), C11(H11), C12(H12),
 C13(H13), C15(H15), C16(H16), C17(H17), C18(H18), C19(H19), C24(H24), C25(H25),
  C26(H26), C27(H27), C28(H28), C30(H30), C31(H31), C32(H32), C33(H33),
 C34(H34), N(H)
;
_olex2_submission_special_instructions 'No special instructions were received'

loop_
_space_group_symop_operation_xyz
'x, y, z'
'-x+1/2, y+1/2, -z+1/2'
'-x, -y, -z'
'x-1/2, -y-1/2, z-1/2'

loop_
_atom_site_label
_atom_site_type_symbol
_atom_site_fract_x
_atom_site_fract_y
_atom_site_fract_z
_atom_site_U_iso_or_equiv
_atom_site_adp_type
_atom_site_occupancy
_atom_site_site_symmetry_order
_atom_site_calc_flag
_atom_site_refinement_flags_posn
C1 C 0.5020(2) 0.1538(2) 0.73280(19) 0.0405(7) Uani 1 1 d .
C2 C 0.5019(2) 0.0709(2) 0.79348(18) 0.0392(7) Uani 1 1 d .
C3 C 0.4267(2) 0.0161(2) 0.79717(18) 0.0396(7) Uani 1 1 d .
C4 C 0.4333(2) -0.0540(2) 0.8627(2) 0.0479(8) Uani 1 1 d .
H4 H 0.3817 -0.0897 0.8669 0.058 Uiso 1 1 calc R
C5 C 0.5116(3) -0.0718(3) 0.9199(2) 0.0564(9) Uani 1 1 d .
H5 H 0.5140 -0.1192 0.9637 0.068 Uiso 1 1 calc R
C6 C 0.5885(3) -0.0209(3) 0.9149(2) 0.0548(9) Uani 1 1 d .
H6 H 0.6439 -0.0348 0.9536 0.066 Uiso 1 1 calc R
C7 C 0.5823(2) 0.0504(2) 0.8523(2) 0.0492(8) Uani 1 1 d .
H7 H 0.6341 0.0864 0.8491 0.059 Uiso 1 1 calc R
C8 C 0.4113(2) 0.1783(2) 0.47442(19) 0.0433(7) Uani 1 1 d .
C9 C 0.4944(3) 0.2226(3) 0.5027(2) 0.0543(9) Uani 1 1 d .
H9 H 0.5004 0.2811 0.5366 0.065 Uiso 1 1 calc R
C10 C 0.5683(3) 0.1826(3) 0.4820(3) 0.0689(11) Uani 1 1 d .
H10 H 0.6248 0.2130 0.5025 0.083 Uiso 1 1 calc R
C11 C 0.5604(4) 0.0993(3) 0.4321(3) 0.0742(13) Uani 1 1 d .
H11 H 0.6114 0.0717 0.4186 0.089 Uiso 1 1 calc R
C12 C 0.4785(4) 0.0559(3) 0.4017(3) 0.0764(14) Uani 1 1 d .
H12 H 0.4730 -0.0009 0.3660 0.092 Uiso 1 1 calc R
C13 C 0.4035(3) 0.0946(3) 0.4229(2) 0.0580(10) Uani 1 1 d .
H13 H 0.3472 0.0637 0.4022 0.070 Uiso 1 1 calc R
C14 C 0.3321(2) 0.3508(2) 0.53426(19) 0.0417(7) Uani 1 1 d .
C15 C 0.3549(3) 0.4128(2) 0.4740(2) 0.0548(9) Uani 1 1 d .
H15 H 0.3641 0.3855 0.4232 0.066 Uiso 1 1 calc R
C16 C 0.3639(3) 0.5144(2) 0.4890(3) 0.0638(11) Uani 1 1 d .
H16 H 0.3804 0.5567 0.4488 0.077 Uiso 1 1 calc R
C17 C 0.3492(3) 0.5541(2) 0.5619(2) 0.0604(10) Uani 1 1 d .
H17 H 0.3557 0.6238 0.5717 0.073 Uiso 1 1 calc R
C18 C 0.3251(3) 0.4942(2) 0.6206(2) 0.0565(10) Uani 1 1 d .
H18 H 0.3145 0.5225 0.6706 0.068 Uiso 1 1 calc R
C19 C 0.3162(2) 0.3913(2) 0.6066(2) 0.0455(8) Uani 1 1 d .
H19 H 0.2993 0.3496 0.6469 0.055 Uiso 1 1 calc R
C20 C 0.2223(2) 0.2153(2) 0.4205(2) 0.0479(8) Uani 1 1 d .
H20A H 0.2260 0.2732 0.3840 0.057 Uiso 1 1 calc R
H20B H 0.2251 0.1540 0.3875 0.057 Uiso 1 1 calc R
C21 C 0.1343(2) 0.2183(2) 0.4450(2) 0.0486(8) Uani 1 1 d .
H21A H 0.0865 0.2385 0.3954 0.058 Uiso 1 1 calc R
H21B H 0.1374 0.2684 0.4901 0.058 Uiso 1 1 calc R
C22 C 0.1121(3) 0.1158(2) 0.4763(2) 0.0492(8) Uani 1 1 d .
H22A H 0.1219 0.0643 0.4361 0.059 Uiso 1 1 calc R
H22B H 0.0482 0.1145 0.4758 0.059 Uiso 1 1 calc R
C23 C 0.1133(2) 0.1379(2) 0.6509(2) 0.0429(7) Uani 1 1 d .
C24 C 0.0229(3) 0.1203(3) 0.6376(3) 0.0576(9) Uani 1 1 d .
H24 H -0.0067 0.0786 0.5923 0.069 Uiso 1 1 calc R
C25 C -0.0243(3) 0.1630(3) 0.6898(3) 0.0661(10) Uani 1 1 d .
H25 H -0.0859 0.1492 0.6809 0.079 Uiso 1 1 calc R
C26 C 0.0169(3) 0.2252(3) 0.7545(2) 0.0578(9) Uani 1 1 d .
H26 H -0.0163 0.2549 0.7898 0.069 Uiso 1 1 calc R
C27 C 0.1070(3) 0.2444(2) 0.7679(2) 0.0505(8) Uani 1 1 d .
H27 H 0.1359 0.2875 0.8125 0.061 Uiso 1 1 calc R
C28 C 0.1554(2) 0.2007(2) 0.7162(2) 0.0437(7) Uani 1 1 d .
H28 H 0.2172 0.2138 0.7257 0.052 Uiso 1 1 calc R
C29 C 0.1602(2) -0.0524(2) 0.58315(18) 0.0397(7) Uani 1 1 d .
C30 C 0.1287(2) -0.1003(2) 0.6440(2) 0.0488(8) Uani 1 1 d .
H30 H 0.1100 -0.0626 0.6857 0.059 Uiso 1 1 calc R
C31 C 0.1240(3) -0.2040(3) 0.6449(2) 0.0568(9) Uani 1 1 d .
H31 H 0.1014 -0.2366 0.6868 0.068 Uiso 1 1 calc R
C32 C 0.1518(3) -0.2596(2) 0.5855(2) 0.0560(9) Uani 1 1 d .
H32 H 0.1496 -0.3303 0.5871 0.067 Uiso 1 1 calc R
C33 C 0.1831(3) -0.2121(3) 0.5236(2) 0.0561(9) Uani 1 1 d .
H33 H 0.2010 -0.2501 0.4815 0.067 Uiso 1 1 calc R
C34 C 0.1884(2) -0.1087(2) 0.5229(2) 0.0476(8) Uani 1 1 d .
H34 H 0.2113 -0.0763 0.4811 0.057 Uiso 1 1 calc R
O1 O 0.57231(17) 0.20569(18) 0.74226(16) 0.0539(6) Uani 1 1 d .
O2 O 0.7350(3) 0.1682(3) 0.7090(5) 0.177(3) Uani 1 1 d .
H2A H 0.6824 0.1771 0.7175 0.266 Uiso 1 1 d R
H2B H 0.7615 0.2253 0.7214 0.266 Uiso 1 1 d R
O3 O 0.7895(3) -0.0177(3) 0.7189(3) 0.1293(17) Uani 1 1 d .
H3A H 0.7702 0.0434 0.7133 0.194 Uiso 1 1 d R
H3B H 0.8203 -0.0238 0.6813 0.194 Uiso 1 1 d R
O4 O 0.5495(3) 0.4048(3) 0.7055(5) 0.154(2) Uani 1 1 d .
H4A H 0.6034 0.4278 0.7144 0.231 Uiso 1 1 d G
H4B H 0.5562 0.3429 0.7217 0.231 Uiso 1 1 d G
O5 O 0.8026(4) 0.3492(3) 0.7020(4) 0.1342(17) Uani 1 1 d .
H5A H 0.7563 0.3863 0.7005 0.201 Uiso 1 1 d G
H5B H 0.8424 0.3902 0.6923 0.201 Uiso 1 1 d G
S S 0.32223(6) 0.01999(6) 0.72548(5) 0.0445(2) Uani 1 1 d .
P1 P 0.31639(6) 0.21754(5) 0.51254(5) 0.0381(2) Uani 1 1 d .
P2 P 0.17698(6) 0.08294(5) 0.58212(5) 0.0373(2) Uani 1 1 d .
Ni Ni 0.31638(3) 0.12665(3) 0.62513(2) 0.03474(14) Uani 1 1 d .
N N 0.43147(18) 0.17646(18) 0.67359(15) 0.0393(6) Uani 1 1 d .
H H 0.4402 0.2322 0.6484 0.047 Uiso 1 1 calc R

loop_
_atom_site_aniso_label
_atom_site_aniso_U_11
_atom_site_aniso_U_22
_atom_site_aniso_U_33
_atom_site_aniso_U_23
_atom_site_aniso_U_13
_atom_site_aniso_U_12
C1 0.0441(19) 0.0361(15) 0.0430(16) -0.0074(13) 0.0143(14) -0.0025(13)
C2 0.0474(18) 0.0305(14) 0.0383(15) -0.0067(12) 0.0079(13) 0.0031(13)
C3 0.0510(19) 0.0301(14) 0.0371(15) -0.0020(11) 0.0098(14) 0.0043(13)
C4 0.056(2) 0.0401(16) 0.0446(17) 0.0052(14) 0.0075(16) -0.0012(15)
C5 0.069(3) 0.0439(18) 0.0503(19) 0.0049(15) 0.0044(18) 0.0038(17)
C6 0.055(2) 0.0478(18) 0.054(2) 0.0027(15) -0.0011(17) 0.0070(17)
C7 0.053(2) 0.0410(17) 0.0510(18) -0.0062(14) 0.0070(16) 0.0009(15)
C8 0.063(2) 0.0342(15) 0.0386(15) 0.0033(12) 0.0229(15) 0.0066(15)
C9 0.069(3) 0.0477(18) 0.054(2) 0.0032(15) 0.0304(18) 0.0051(17)
C10 0.074(3) 0.063(2) 0.081(3) 0.024(2) 0.041(2) 0.011(2)
C11 0.093(4) 0.068(3) 0.081(3) 0.025(2) 0.057(3) 0.034(3)
C12 0.128(4) 0.058(2) 0.055(2) -0.0026(19) 0.047(3) 0.033(3)
C13 0.084(3) 0.0453(18) 0.0488(19) -0.0015(15) 0.0240(19) 0.0090(19)
C14 0.052(2) 0.0319(14) 0.0434(16) -0.0009(12) 0.0156(15) 0.0014(13)
C15 0.082(3) 0.0359(16) 0.054(2) 0.0054(14) 0.0327(19) -0.0028(17)
C16 0.095(3) 0.0325(16) 0.071(2) 0.0068(16) 0.034(2) -0.0048(18)
C17 0.089(3) 0.0276(15) 0.067(2) -0.0010(16) 0.024(2) -0.0040(17)
C18 0.086(3) 0.0345(16) 0.052(2) -0.0049(14) 0.024(2) 0.0064(17)
C19 0.061(2) 0.0360(15) 0.0422(16) 0.0017(13) 0.0181(15) 0.0020(14)
C20 0.065(2) 0.0398(16) 0.0365(15) 0.0037(13) 0.0081(15) 0.0003(15)
C21 0.057(2) 0.0404(16) 0.0446(17) 0.0076(13) 0.0043(15) -0.0005(15)
C22 0.059(2) 0.0401(16) 0.0417(16) 0.0023(13) 0.0003(15) -0.0060(15)
C23 0.0467(19) 0.0308(14) 0.0493(17) -0.0007(13) 0.0087(15) -0.0013(13)
C24 0.047(2) 0.055(2) 0.068(2) -0.0162(17) 0.0085(18) -0.0039(16)
C25 0.048(2) 0.070(2) 0.084(3) -0.012(2) 0.023(2) -0.0024(19)
C26 0.060(2) 0.052(2) 0.064(2) -0.0049(17) 0.0205(19) 0.0092(18)
C27 0.064(2) 0.0377(16) 0.0505(18) -0.0055(14) 0.0160(17) 0.0019(16)
C28 0.054(2) 0.0313(14) 0.0469(17) 0.0022(13) 0.0141(15) -0.0012(14)
C29 0.0464(18) 0.0315(14) 0.0394(15) 0.0014(12) 0.0071(13) -0.0053(13)
C30 0.058(2) 0.0430(17) 0.0450(17) 0.0008(14) 0.0117(16) -0.0042(16)
C31 0.063(2) 0.0456(18) 0.057(2) 0.0129(16) 0.0052(18) -0.0164(17)
C32 0.065(2) 0.0337(16) 0.061(2) 0.0015(15) 0.0013(18) -0.0063(16)
C33 0.064(2) 0.0396(17) 0.060(2) -0.0085(16) 0.0085(18) -0.0004(16)
C34 0.055(2) 0.0367(16) 0.0509(18) -0.0024(14) 0.0120(16) -0.0040(15)
O1 0.0480(14) 0.0535(13) 0.0585(14) 0.0012(11) 0.0099(11) -0.0105(11)
O2 0.109(4) 0.075(3) 0.385(9) -0.017(4) 0.133(5) 0.001(2)
O3 0.095(3) 0.075(2) 0.205(5) -0.028(3) 0.012(3) 0.000(2)
O4 0.089(3) 0.063(2) 0.281(7) 0.022(3) -0.010(4) -0.012(2)
O5 0.126(4) 0.090(3) 0.210(5) 0.027(3) 0.086(4) -0.011(3)
S 0.0449(5) 0.0416(4) 0.0443(4) 0.0111(3) 0.0063(4) -0.0044(3)
P1 0.0506(5) 0.0284(4) 0.0363(4) 0.0005(3) 0.0124(3) -0.0006(3)
P2 0.0445(5) 0.0291(4) 0.0365(4) 0.0006(3) 0.0067(3) -0.0028(3)
Ni 0.0426(3) 0.0274(2) 0.0340(2) 0.00101(14) 0.00916(17) -0.00183(15)
N 0.0477(16) 0.0329(12) 0.0374(13) 0.0025(10) 0.0107(12) -0.0057(11)

loop_
_atom_type_symbol
_atom_type_description
_atom_type_scat_dispersion_real
_atom_type_scat_dispersion_imag
_atom_type_scat_source
C C 0.0033 0.0016 'International Tables Vol C Tables 4.2.6.8 and 6.1.1.4'
H H 0.0000 0.0000 'International Tables Vol C Tables 4.2.6.8 and 6.1.1.4'
N N 0.0061 0.0033 'International Tables Vol C Tables 4.2.6.8 and 6.1.1.4'
Ni Ni 0.3393 1.1124 'International Tables Vol C Tables 4.2.6.8 and 6.1.1.4'
O O 0.0106 0.0060 'International Tables Vol C Tables 4.2.6.8 and 6.1.1.4'
P P 0.1023 0.0942 'International Tables Vol C Tables 4.2.6.8 and 6.1.1.4'
S S 0.1246 0.1234 'International Tables Vol C Tables 4.2.6.8 and 6.1.1.4'

loop_
_geom_angle_atom_site_label_1
_geom_angle_atom_site_label_2
_geom_angle_atom_site_label_3
_geom_angle
O1 C1 C2 118.1(3)
O1 C1 N 120.0(3)
N C1 C2 121.8(3)
C3 C2 C1 124.2(3)
C3 C2 C7 118.7(3)
C7 C2 C1 117.0(3)
C2 C3 C4 118.8(3)
C2 C3 S 127.1(2)
C4 C3 S 114.1(3)
C3 C4 H4 119.2
C5 C4 C3 121.6(3)
C5 C4 H4 119.2
C4 C5 H5 119.8
C4 C5 C6 120.4(3)
C6 C5 H5 119.8
C5 C6 H6 120.7
C7 C6 C5 118.5(3)
C7 C6 H6 120.7
C2 C7 H7 119.1
C6 C7 C2 121.9(3)
C6 C7 H7 119.1
C9 C8 C13 118.7(3)
C9 C8 P1 121.8(2)
C13 C8 P1 119.0(3)
C8 C9 H9 119.7
C10 C9 C8 120.7(4)
C10 C9 H9 119.7
C9 C10 H10 119.8
C11 C10 C9 120.3(4)
C11 C10 H10 119.8
C10 C11 H11 120.0
C10 C11 C12 119.9(4)
C12 C11 H11 120.0
C11 C12 H12 119.8
C11 C12 C13 120.5(4)
C13 C12 H12 119.8
C8 C13 C12 119.8(4)
C8 C13 H13 120.1
C12 C13 H13 120.1
C15 C14 P1 119.3(2)
C19 C14 C15 119.9(3)
C19 C14 P1 120.6(2)
C14 C15 H15 120.2
C16 C15 C14 119.5(3)
C16 C15 H15 120.2
C15 C16 H16 119.9
C17 C16 C15 120.2(3)
C17 C16 H16 119.9
C16 C17 H17 119.6
C18 C17 C16 120.7(3)
C18 C17 H17 119.6
C17 C18 H18 120.1
C17 C18 C19 119.7(3)
C19 C18 H18 120.1
C14 C19 C18 119.9(3)
C14 C19 H19 120.1
C18 C19 H19 120.1
H20A C20 H20B 107.9
C21 C20 H20A 109.2
C21 C20 H20B 109.2
C21 C20 P1 112.0(2)
P1 C20 H20A 109.2
P1 C20 H20B 109.2
C20 C21 H21A 109.5
C20 C21 H21B 109.5
C20 C21 C22 110.8(3)
H21A C21 H21B 108.1
C22 C21 H21A 109.5
C22 C21 H21B 109.5
C21 C22 H22A 108.6
C21 C22 H22B 108.6
C21 C22 P2 114.5(2)
H22A C22 H22B 107.6
P2 C22 H22A 108.6
P2 C22 H22B 108.6
C24 C23 C28 119.2(3)
C24 C23 P2 121.1(3)
C28 C23 P2 119.6(3)
C23 C24 H24 119.8
C25 C24 C23 120.3(3)
C25 C24 H24 119.8
C24 C25 H25 119.6
C26 C25 C24 120.7(4)
C26 C25 H25 119.6
C25 C26 H26 120.2
C25 C26 C27 119.5(3)
C27 C26 H26 120.2
C26 C27 H27 119.9
C26 C27 C28 120.1(3)
C28 C27 H27 119.9
C23 C28 C27 120.0(3)
C23 C28 H28 120.0
C27 C28 H28 120.0
C30 C29 C34 119.2(3)
C30 C29 P2 123.2(2)
C34 C29 P2 117.4(2)
C29 C30 H30 119.8
C29 C30 C31 120.3(3)
C31 C30 H30 119.8
C30 C31 H31 119.8
C32 C31 C30 120.5(3)
C32 C31 H31 119.8
C31 C32 H32 120.1
C31 C32 C33 119.7(3)
C33 C32 H32 120.1
C32 C33 H33 120.1
C32 C33 C34 119.9(3)
C34 C33 H33 120.1
C29 C34 H34 119.8
C33 C34 C29 120.4(3)
C33 C34 H34 119.8
H2A O2 H2B 104.5
H3A O3 H3B 104.5
H4A O4 H4B 104.5
H5A O5 H5B 104.5
C3 S Ni 112.62(11)
C8 P1 C14 105.65(15)
C8 P1 C20 105.44(16)
C8 P1 Ni 107.09(10)
C14 P1 Ni 114.00(10)
C20 P1 C14 102.59(15)
C20 P1 Ni 120.88(11)
C22 P2 C23 103.26(17)
C22 P2 C29 101.61(14)
C22 P2 Ni 120.64(13)
C23 P2 C29 107.12(14)
C23 P2 Ni 109.77(11)
C29 P2 Ni 113.24(11)
S Ni P1 171.70(3)
S Ni P2 85.27(3)
P2 Ni P1 94.92(3)
N Ni S 93.42(8)
N Ni P1 87.56(8)
N Ni P2 171.69(8)
C1 N Ni 139.6(2)
C1 N H 110.2
Ni N H 110.2

loop_
_geom_bond_atom_site_label_1
_geom_bond_atom_site_label_2
_geom_bond_distance
C1 C2 1.490(4)
C1 O1 1.270(4)
C1 N 1.304(4)
C2 C3 1.393(5)
C2 C7 1.399(5)
C3 C4 1.409(4)
C3 S 1.749(3)
C4 H4 0.9500
C4 C5 1.356(5)
C5 H5 0.9500
C5 C6 1.395(5)
C6 H6 0.9500
C6 C7 1.386(5)
C7 H7 0.9500
C8 C9 1.390(5)
C8 C13 1.390(5)
C8 P1 1.813(3)
C9 H9 0.9500
C9 C10 1.382(5)
C10 H10 0.9500
C10 C11 1.370(6)
C11 H11 0.9500
C11 C12 1.373(7)
C12 H12 0.9500
C12 C13 1.394(6)
C13 H13 0.9500
C14 C15 1.399(4)
C14 C19 1.376(4)
C14 P1 1.827(3)
C15 H15 0.9500
C15 C16 1.385(5)
C16 H16 0.9500
C16 C17 1.373(5)
C17 H17 0.9500
C17 C18 1.372(5)
C18 H18 0.9500
C18 C19 1.400(4)
C19 H19 0.9500
C20 H20A 0.9900
C20 H20B 0.9900
C20 C21 1.516(5)
C20 P1 1.816(3)
C21 H21A 0.9900
C21 H21B 0.9900
C21 C22 1.536(4)
C22 H22A 0.9900
C22 H22B 0.9900
C22 P2 1.824(3)
C23 C24 1.385(5)
C23 C28 1.387(4)
C23 P2 1.826(3)
C24 H24 0.9500
C24 C25 1.378(5)
C25 H25 0.9500
C25 C26 1.372(5)
C26 H26 0.9500
C26 C27 1.385(5)
C27 H27 0.9500
C27 C28 1.390(5)
C28 H28 0.9500
C29 C30 1.371(4)
C29 C34 1.394(5)
C29 P2 1.834(3)
C30 H30 0.9500
C30 C31 1.393(5)
C31 H31 0.9500
C31 C32 1.375(6)
C32 H32 0.9500
C32 C33 1.380(5)
C33 H33 0.9500
C33 C34 1.390(4)
C34 H34 0.9500
O2 H2A 0.8698
O2 H2B 0.8698
O3 H3A 0.8701
O3 H3B 0.8701
O4 H4A 0.8698
O4 H4B 0.8695
O5 H5A 0.8699
O5 H5B 0.8700
S Ni 2.1597(8)
P1 Ni 2.2054(8)
P2 Ni 2.1817(9)
Ni N 1.886(3)
N H 0.8800

loop_
_geom_torsion_atom_site_label_1
_geom_torsion_atom_site_label_2
_geom_torsion_atom_site_label_3
_geom_torsion_atom_site_label_4
_geom_torsion
C1 C2 C3 C4 -173.9(3)
C1 C2 C3 S 8.9(4)
C1 C2 C7 C6 175.9(3)
C2 C1 N Ni -8.5(5)
C2 C3 C4 C5 -2.5(5)
C2 C3 S Ni -1.7(3)
C3 C2 C7 C6 -1.6(5)
C3 C4 C5 C6 -0.4(5)
C4 C3 S Ni -179.0(2)
C4 C5 C6 C7 2.3(5)
C5 C6 C7 C2 -1.3(5)
C7 C2 C3 C4 3.4(4)
C7 C2 C3 S -173.7(2)
C8 C9 C10 C11 1.0(6)
C9 C8 C13 C12 1.0(5)
C9 C8 P1 C14 32.1(3)
C9 C8 P1 C20 140.3(3)
C9 C8 P1 Ni -89.8(3)
C9 C10 C11 C12 0.6(6)
C10 C11 C12 C13 -1.5(6)
C11 C12 C13 C8 0.7(6)
C13 C8 C9 C10 -1.8(5)
C13 C8 P1 C14 -155.2(3)
C13 C8 P1 C20 -47.1(3)
C13 C8 P1 Ni 82.9(3)
C14 C15 C16 C17 -1.1(7)
C15 C14 C19 C18 -1.6(6)
C15 C14 P1 C8 47.3(3)
C15 C14 P1 C20 -63.0(3)
C15 C14 P1 Ni 164.6(3)
C15 C16 C17 C18 -0.2(7)
C16 C17 C18 C19 0.6(7)
C17 C18 C19 C14 0.3(6)
C19 C14 C15 C16 2.0(6)
C19 C14 P1 C8 -136.9(3)
C19 C14 P1 C20 112.9(3)
C19 C14 P1 Ni -19.6(3)
C20 C21 C22 P2 74.6(3)
C21 C20 P1 C8 164.2(2)
C21 C20 P1 C14 -85.4(2)
C21 C20 P1 Ni 42.9(3)
C21 C22 P2 C23 86.7(3)
C21 C22 P2 C29 -162.4(3)
C21 C22 P2 Ni -36.3(3)
C23 C24 C25 C26 1.4(6)
C24 C23 C28 C27 0.6(5)
C24 C23 P2 C22 51.0(3)
C24 C23 P2 C29 -55.8(3)
C24 C23 P2 Ni -179.1(3)
C24 C25 C26 C27 -0.7(6)
C25 C26 C27 C28 -0.1(6)
C26 C27 C28 C23 0.2(5)
C28 C23 C24 C25 -1.4(5)
C28 C23 P2 C22 -127.2(3)
C28 C23 P2 C29 126.0(2)
C28 C23 P2 Ni 2.7(3)
C29 C30 C31 C32 0.8(6)
C30 C29 C34 C33 1.1(5)
C30 C29 P2 C22 -125.6(3)
C30 C29 P2 C23 -17.6(3)
C30 C29 P2 Ni 103.6(3)
C30 C31 C32 C33 -1.2(6)
C31 C32 C33 C34 1.6(6)
C32 C33 C34 C29 -1.6(6)
C34 C29 C30 C31 -0.7(5)
C34 C29 P2 C22 60.1(3)
C34 C29 P2 C23 168.1(3)
C34 C29 P2 Ni -70.8(3)
O1 C1 C2 C3 171.8(3)
O1 C1 C2 C7 -5.6(4)
O1 C1 N Ni 174.6(2)
S C3 C4 C5 175.0(3)
S Ni N C1 12.6(3)
P1 C8 C9 C10 170.9(3)
P1 C8 C13 C12 -171.9(3)
P1 C14 C15 C16 177.9(3)
P1 C14 C19 C18 -177.4(3)
P1 C20 C21 C22 -77.2(3)
P1 Ni N C1 -159.1(3)
P2 C23 C24 C25 -179.5(3)
P2 C23 C28 C27 178.8(2)
P2 C29 C30 C31 -175.0(3)
P2 C29 C34 C33 175.7(3)
N C1 C2 C3 -5.2(4)
N C1 C2 C7 177.4(3)
